data_2201551
loop_
_publ_author_name
'Yi, Xiao-Yi'
'Li, Yi-Zhi'
'Zheng, Li-Min'

_publ_section_title
;
 [Hydroxy(4-pyridyl)methyl]phosphonic acid monohydrate
;
_journal_issue 8
_journal_name_full 'Acta Crystallographica Section E'
_journal_page_first o820
_journal_page_last o821
_journal_paper_doi 10.1107/S160053680201173X
_journal_volume 58
_journal_year 2002
_chemical_formula_iupac 'C6 H8 N O4 P, H2 O'
_chemical_formula_moiety 'C6 H8 N O4 P, H2 O'
_chemical_formula_sum 'C6 H10 N O5 P'
_chemical_formula_weight 207.12
_chemical_name_systematic
;
[Hydroxy(4-pyridyl)methyl]phosphonic acid monohydrate
;
_space_group_IT_number 14
_symmetry_cell_setting monoclinic
_symmetry_space_group_name_Hall '-P 2yn'
_symmetry_space_group_name_H-M 'P 1 21/n 1'
_atom_sites_solution_hydrogens geom
_atom_sites_solution_primary direct
_atom_sites_solution_secondary difmap
_cell_angle_alpha 90
_cell_angle_beta 103.910(10)
_cell_angle_gamma 90
_cell_formula_units_Z 4
_cell_length_a 6.4860(10)
_cell_length_b 15.464(3)
_cell_length_c 8.457(2)
_cell_measurement_reflns_used 1197
_cell_measurement_temperature 293(2)
_cell_measurement_theta_max 23.91
_cell_measurement_theta_min 2.63
_cell_volume 823.4(3)
_computing_cell_refinement SMART
_computing_data_collection 'SMART (Bruker, 1997)'
_computing_data_reduction 'SAINT (Bruker, 1997)'
_computing_molecular_graphics SHELXTL
_computing_publication_material SHELXTL
_computing_structure_refinement SHELXTL
_computing_structure_solution 'SHELXTL (Bruker, 1997)'
_diffrn_ambient_temperature 293(2)
_diffrn_measured_fraction_theta_full 0.994
_diffrn_measured_fraction_theta_max 0.994
_diffrn_measurement_device_type 'Bruker SMART APEX CCD'
_diffrn_measurement_method '\f and \w'
_diffrn_radiation_monochromator graphite
_diffrn_radiation_source 'fine-focus sealed tube'
_diffrn_radiation_type MoK\a
_diffrn_radiation_wavelength 0.71073
_diffrn_reflns_av_R_equivalents 0.0564
_diffrn_reflns_av_sigmaI/netI 0.0551
_diffrn_reflns_limit_h_max 7
_diffrn_reflns_limit_h_min -8
_diffrn_reflns_limit_k_max 19
_diffrn_reflns_limit_k_min 0
_diffrn_reflns_limit_l_max 10
_diffrn_reflns_limit_l_min 0
_diffrn_reflns_number 4405
_diffrn_reflns_theta_full 26.03
_diffrn_reflns_theta_max 26.03
_diffrn_reflns_theta_min 2.63
_exptl_absorpt_coefficient_mu 0.324
_exptl_absorpt_correction_T_max 0.966
_exptl_absorpt_correction_T_min 0.906
_exptl_absorpt_correction_type empirical
_exptl_absorpt_process_details '(SADABS; Sheldrick, 1997)'
_exptl_crystal_colour colorless
_exptl_crystal_density_diffrn 1.671
_exptl_crystal_density_method 'not measured'
_exptl_crystal_description column
_exptl_crystal_F_000 432
_exptl_crystal_size_max 0.30
_exptl_crystal_size_mid 0.25
_exptl_crystal_size_min 0.10
_refine_diff_density_max 0.495
_refine_diff_density_min -0.313
_refine_ls_extinction_method none
_refine_ls_goodness_of_fit_ref 0.938
_refine_ls_hydrogen_treatment mixed
_refine_ls_matrix_type full
_refine_ls_number_parameters 133
_refine_ls_number_reflns 1613
_refine_ls_number_restraints 0
_refine_ls_restrained_S_all 0.938
_refine_ls_R_factor_all 0.0574
_refine_ls_R_factor_gt 0.0431
_refine_ls_shift/su_max <0.001
_refine_ls_shift/su_mean 0.000
_refine_ls_structure_factor_coef Fsqd
_refine_ls_weighting_details 'calc w = 1/[\s^2^(Fo^2^)+(0.0566P)^2^] where P = (Fo^2^+2Fc^2^)/3'
_refine_ls_weighting_scheme calc
_refine_ls_wR_factor_gt 0.0988
_refine_ls_wR_factor_ref 0.1030
_reflns_number_gt 1189
_reflns_number_total 1613
_reflns_threshold_expression I>2\s(I)
_cod_data_source_file ob6146.cif
_cod_data_source_block I
_cod_original_cell_volume 823.3(3)
_cod_original_sg_symbol_H-M 'P 21/n'
_cod_database_code 2201551
_cod_database_fobs_code 2201551

loop_
_symmetry_equiv_pos_as_xyz
'x, y, z'
'-x+1/2, y+1/2, -z+1/2'
'-x, -y, -z'
'x-1/2, -y-1/2, z-1/2'

loop_
_atom_site_label
_atom_site_fract_x
_atom_site_fract_y
_atom_site_fract_z
_atom_site_U_iso_or_equiv
_atom_site_adp_type
_atom_site_calc_flag
_atom_site_refinement_flags
_atom_site_occupancy
_atom_site_disorder_assembly
_atom_site_disorder_group
_atom_site_type_symbol
P1 0.12248(10) 0.76824(4) 0.54576(8) 0.0230(2) Uani d . 1 . . P
O1 0.3073(3) 0.82852(12) 0.5804(2) 0.0306(5) Uani d . 1 . . O
O2 -0.0848(3) 0.80124(12) 0.4462(2) 0.0318(5) Uani d . 1 . . O
O3 0.0825(3) 0.73396(13) 0.7110(2) 0.0325(5) Uani d . 1 . . O
H3 0.183(5) 0.727(2) 0.780(4) 0.045 Uiso d . 1 . . H
O4 0.0128(3) 0.61959(13) 0.3815(2) 0.0388(5) Uani d . 1 . . O
H4 -0.064(5) 0.644(2) 0.282(4) 0.054 Uiso d . 1 . . H
O1W 0.8688(3) 0.41828(14) 0.9975(3) 0.0370(5) Uani d . 1 . . O
H1WA 0.772(5) 0.377(2) 1.008(4) 0.052 Uiso d . 1 . . H
H1WB 0.946(5) 0.388(2) 0.969(4) 0.052 Uiso d . 1 . . H
N1 0.6554(3) 0.52927(15) 0.7759(3) 0.0305(6) Uani d . 1 . . N
H1N 0.744(4) 0.4937(18) 0.851(4) 0.043 Uiso d . 1 . . H
C1 0.4521(4) 0.50419(18) 0.7443(3) 0.0335(7) Uani d . 1 . . C
H1C 0.4137 0.4564 0.7977 0.040 Uiso calc R 1 . . H
C2 0.3014(4) 0.54843(17) 0.6345(3) 0.0306(7) Uani d . 1 . . C
H2C 0.1604 0.5306 0.6123 0.037 Uiso calc R 1 . . H
C3 0.3576(4) 0.61976(17) 0.5557(3) 0.0230(6) Uani d . 1 . . C
C4 0.5703(4) 0.64302(17) 0.5909(3) 0.0287(6) Uani d . 1 . . C
H4C 0.6139 0.6902 0.5388 0.034 Uiso calc R 1 . . H
C5 0.7151(4) 0.59667(18) 0.7019(3) 0.0312(7) Uani d . 1 . . C
H5C 0.8575 0.6126 0.7259 0.037 Uiso calc R 1 . . H
C6 0.1915(4) 0.67209(17) 0.4403(3) 0.0261(6) Uani d . 1 . . C
H6C 0.2483 0.6908 0.3485 0.031 Uiso calc R 1 . . H

loop_
_atom_site_aniso_label
_atom_site_aniso_U_11
_atom_site_aniso_U_22
_atom_site_aniso_U_33
_atom_site_aniso_U_12
_atom_site_aniso_U_13
_atom_site_aniso_U_23
P1 0.0188(4) 0.0252(4) 0.0222(4) 0.0006(3) -0.0003(3) -0.0001(3)
O1 0.0259(10) 0.0306(11) 0.0322(11) -0.0063(8) 0.0011(8) -0.0002(8)
O2 0.0221(10) 0.0379(11) 0.0305(10) 0.0079(8) -0.0033(8) -0.0025(9)
O3 0.0243(10) 0.0465(13) 0.0242(10) -0.0024(9) 0.0010(8) 0.0045(9)
O4 0.0337(12) 0.0334(11) 0.0391(12) -0.0068(9) -0.0113(9) 0.0008(9)
O1W 0.0262(11) 0.0358(13) 0.0508(13) 0.0038(9) 0.0125(10) 0.0118(10)
N1 0.0257(13) 0.0316(14) 0.0295(12) 0.0070(10) -0.0024(10) 0.0000(11)
C1 0.0366(17) 0.0263(16) 0.0372(16) -0.0001(13) 0.0078(13) 0.0031(13)
C2 0.0233(14) 0.0294(16) 0.0365(15) 0.0003(12) 0.0021(12) 0.0000(13)
C3 0.0223(13) 0.0233(14) 0.0223(13) 0.0036(11) 0.0032(10) -0.0053(11)
C4 0.0252(14) 0.0313(16) 0.0300(15) -0.0011(12) 0.0073(12) 0.0023(12)
C5 0.0215(14) 0.0357(17) 0.0348(16) 0.0008(12) 0.0040(12) -0.0012(13)
C6 0.0229(14) 0.0262(14) 0.0267(14) -0.0005(11) 0.0010(11) -0.0006(11)

loop_
_atom_type_symbol
_atom_type_description
_atom_type_scat_dispersion_real
_atom_type_scat_dispersion_imag
_atom_type_scat_source
C C 0.0033 0.0016 'International Tables Vol C Tables 4.2.6.8 and 6.1.1.4'
H H 0.0000 0.0000 'International Tables Vol C Tables 4.2.6.8 and 6.1.1.4'
N N 0.0061 0.0033 'International Tables Vol C Tables 4.2.6.8 and 6.1.1.4'
O O 0.0106 0.0060 'International Tables Vol C Tables 4.2.6.8 and 6.1.1.4'
P P 0.1023 0.0942 'International Tables Vol C Tables 4.2.6.8 and 6.1.1.4'

loop_
_geom_angle_atom_site_label_1
_geom_angle_atom_site_label_2
_geom_angle_atom_site_label_3
_geom_angle
_geom_angle_publ_flag
O1 P1 O2 117.98(11) yes
O1 P1 O3 109.43(10) yes
O2 P1 O3 107.30(11) yes
O1 P1 C6 108.79(11) yes
O2 P1 C6 107.04(11) yes
O3 P1 C6 105.61(12) yes
P1 O3 H3 115(2) ?
C6 O4 H4 107.2(19) ?
H1WA O1W H1WB 97(3) ?
C5 N1 C1 121.4(2) ?
C5 N1 H1N 126.1(18) ?
C1 N1 H1N 112.5(18) ?
N1 C1 C2 120.2(3) ?
N1 C1 H1C 119.9 ?
C2 C1 H1C 119.9 ?
C1 C2 C3 120.1(3) ?
C1 C2 H2C 120.0 ?
C3 C2 H2C 120.0 ?
C2 C3 C4 117.9(2) ?
C2 C3 C6 120.8(2) ?
C4 C3 C6 121.3(2) ?
C5 C4 C3 119.8(3) ?
C5 C4 H4C 120.1 ?
C3 C4 H4C 120.1 ?
N1 C5 C4 120.7(2) ?
N1 C5 H5C 119.6 ?
C4 C5 H5C 119.6 ?
O4 C6 C3 108.7(2) yes
O4 C6 P1 111.21(18) yes
C3 C6 P1 109.83(17) yes
O4 C6 H6C 109.0 ?
C3 C6 H6C 109.0 ?
P1 C6 H6C 109.0 ?

loop_
_geom_bond_atom_site_label_1
_geom_bond_atom_site_label_2
_geom_bond_site_symmetry_2
_geom_bond_distance
_geom_bond_publ_flag
P1 O1 . 1.4910(18) yes
P1 O2 . 1.4938(17) yes
P1 O3 . 1.5736(19) yes
P1 C6 . 1.843(3) yes
O3 H3 . 0.77(3) ?
O4 C6 . 1.404(3) ?
O4 H4 . 0.95(3) ?
O1W H1WA . 0.92(3) ?
O1W H1WB . 0.77(3) ?
N1 C5 . 1.321(3) ?
N1 C1 . 1.339(3) ?
N1 H1N . 0.93(3) ?
C1 C2 . 1.360(4) ?
C1 H1C . 0.9300 ?
C2 C3 . 1.382(4) ?
C2 H2C . 0.9300 ?
C3 C4 . 1.387(3) ?
C3 C6 . 1.504(3) ?
C4 C5 . 1.361(3) ?
C4 H4C . 0.9300 ?
C5 H5C . 0.9300 ?
C6 H6C . 0.9800 ?

loop_
_geom_hbond_atom_site_label_D
_geom_hbond_atom_site_label_H
_geom_hbond_atom_site_label_A
_geom_hbond_site_symmetry_A
_geom_hbond_distance_DH
_geom_hbond_distance_HA
_geom_hbond_distance_DA
_geom_hbond_angle_DHA
O3 H3 O2 4_676 0.77(3) 1.85(3) 2.617(2) 174(3)
O4 H4 O1 4_575 0.95(3) 1.76(3) 2.697(3) 169(3)
O1W H1WA O2 2_546 0.92(3) 1.79(3) 2.705(3) 173(3)
O1W H1WB O1 2_646 0.77(3) 1.97(3) 2.727(3) 167(4)
N1 H1N O1W . 0.93(3) 1.75(3) 2.669(3) 170(3)

loop_
_geom_torsion_atom_site_label_1
_geom_torsion_atom_site_label_2
_geom_torsion_atom_site_label_3
_geom_torsion_atom_site_label_4
_geom_torsion
C5 N1 C1 C2 -0.2(4)
N1 C1 C2 C3 -0.4(4)
C1 C2 C3 C4 1.0(4)
C1 C2 C3 C6 -176.9(2)
C2 C3 C4 C5 -1.0(4)
C6 C3 C4 C5 176.8(2)
C1 N1 C5 C4 0.2(4)
C3 C4 C5 N1 0.4(4)
C2 C3 C6 O4 -23.7(3)
C4 C3 C6 O4 158.5(2)
C2 C3 C6 P1 98.1(3)
C4 C3 C6 P1 -79.6(3)
O1 P1 C6 O4 -170.53(17)
O2 P1 C6 O4 -42.0(2)
O3 P1 C6 O4 72.09(19)
O1 P1 C6 C3 69.2(2)
O2 P1 C6 C3 -162.35(17)
O3 P1 C6 C3 -48.2(2)
